data_4302165
loop_
_publ_author_name
'Felipe G\'andara'
'V\'ictor A. de la Pe\~na-O'Shea'
'Francesc Illas'
'Natalia Snejko'
'David M. Proserpio'
'Enrique Guti\'errez-Puebla'
'M. Angeles Monge'

_publ_contact_author_address
;Instituto de Ciencia de Materiales de Madrid
CSIC
Campus Cantoblanco
28049, Madrid, 
Spain
;
_publ_contact_author_email amonge@icmm.csic.es
_publ_contact_author_fax +34913720623
_publ_contact_author_name 'Prof. M. A. Monge'
_publ_contact_author_phone +34913349024
_publ_section_title
;
Three Lanthanum MOF Polymorphs: Insights into Kinetically and
Thermodynamically Controlled Phases
;
_journal_name_full 'Inorganic Chemistry'
_journal_page_first 4707
_journal_page_last 4713
_journal_paper_doi 10.1021/ic801779j
_journal_volume 48
_journal_year 2009
_chemical_formula_moiety 'C51 H24 F18 La2 O12'
_chemical_formula_sum 'C51 H24 F18 La2 O12'
_chemical_formula_weight 1448.52
_chemical_name_systematic
; 
 ? 
;
_space_group_IT_number 20
_symmetry_cell_setting orthorhombic
_symmetry_space_group_name_Hall 'C 2c 2'
_symmetry_space_group_name_H-M 'C 2 2 21'
_atom_sites_solution_hydrogens geom
_atom_sites_solution_primary direct
_atom_sites_solution_secondary difmap
_audit_creation_method SHELXL-97
_cell_angle_alpha 90.00
_cell_angle_beta 90.00
_cell_angle_gamma 90.00
_cell_formula_units_Z 4
_cell_length_a 7.4919(8)
_cell_length_b 31.083(3)
_cell_length_c 22.483(2)
_cell_measurement_reflns_used 5634
_cell_measurement_temperature 296(2)
_cell_measurement_theta_max 28.31
_cell_measurement_theta_min 2.62
_cell_volume 5235.6(9)
_computing_cell_refinement 'Bruker SMART'
_computing_data_collection 'Bruker SMART'
_computing_data_reduction 'Bruker SAINT'
_computing_molecular_graphics 'Bruker SHELXTL'
_computing_publication_material 'Bruker SHELXTL'
_computing_structure_refinement 'SHELXL-97 (Sheldrick, 1997)'
_computing_structure_solution 'SHELXS-97 (Sheldrick, 1990)'
_diffrn_ambient_temperature 296(2)
_diffrn_measured_fraction_theta_full 0.990
_diffrn_measured_fraction_theta_max 0.990
_diffrn_measurement_device_type 'CCD area detector'
_diffrn_measurement_method 'phi and omega scans'
_diffrn_radiation_monochromator graphite
_diffrn_radiation_source 'fine-focus sealed tube'
_diffrn_radiation_type MoK\a
_diffrn_radiation_wavelength 0.71073
_diffrn_reflns_av_R_equivalents 0.1218
_diffrn_reflns_av_sigmaI/netI 0.0905
_diffrn_reflns_limit_h_max 9
_diffrn_reflns_limit_h_min -9
_diffrn_reflns_limit_k_max 38
_diffrn_reflns_limit_k_min -38
_diffrn_reflns_limit_l_max 28
_diffrn_reflns_limit_l_min -27
_diffrn_reflns_number 21371
_diffrn_reflns_theta_full 26.48
_diffrn_reflns_theta_max 26.48
_diffrn_reflns_theta_min 1.31
_exptl_absorpt_coefficient_mu 1.736
_exptl_absorpt_correction_T_max 0.8882
_exptl_absorpt_correction_T_min 0.8188
_exptl_absorpt_correction_type multi-scan
_exptl_absorpt_process_details SADABS
_exptl_crystal_colour colorless
_exptl_crystal_density_diffrn 1.838
_exptl_crystal_density_method 'not measured'
_exptl_crystal_description prismatic
_exptl_crystal_F_000 2808
_exptl_crystal_size_max 0.12
_exptl_crystal_size_mid 0.10
_exptl_crystal_size_min 0.07
_refine_diff_density_max 2.039
_refine_diff_density_min -5.084
_refine_diff_density_rms 0.256
_refine_ls_abs_structure_details 'Flack H D (1983), Acta Cryst. A39, 876-881'
_refine_ls_abs_structure_Flack 0.13(5)
_refine_ls_extinction_method none
_refine_ls_goodness_of_fit_ref 1.260
_refine_ls_hydrogen_treatment constr
_refine_ls_matrix_type full
_refine_ls_number_parameters 376
_refine_ls_number_reflns 5360
_refine_ls_number_restraints 12
_refine_ls_restrained_S_all 1.259
_refine_ls_R_factor_all 0.0974
_refine_ls_R_factor_gt 0.0898
_refine_ls_shift/su_max 0.000
_refine_ls_shift/su_mean 0.000
_refine_ls_structure_factor_coef Fsqd
_refine_ls_weighting_details 'calc w=1/[\s^2^(Fo^2^)+(0.0458P)^2^+149.1256P] where P=(Fo^2^+2Fc^2^)/3'
_refine_ls_weighting_scheme calc
_refine_ls_wR_factor_gt 0.2016
_refine_ls_wR_factor_ref 0.2112
_reflns_number_gt 4851
_reflns_number_total 5360
_reflns_threshold_expression >2sigma(I)
_cod_data_source_file ic801779j_si_002_1.cif
_cod_data_source_block RPF-4gamma
_cod_depositor_comments
;
The following automatic conversions were performed:
'_symmetry_cell_setting' value 'Orthorhombic' changed to 'orthorhombic'
according to '/home/saulius/struct/CIF-dictionaries/cif_core.dic'
dictionary named 'cif_core.dic' version 2.4.1 from 2010-06-29.

Automatic conversion script
Id: cif_fix_enum 1527 2010-12-29 10:47:43Z saulius 
;
_cod_original_cell_volume 5235.7(10)
_cod_database_code 4302165

loop_
_symmetry_equiv_pos_as_xyz
'x, y, z'
'-x, -y, z+1/2'
'-x, y, -z+1/2'
'x, -y, -z'
'x+1/2, y+1/2, z'
'-x+1/2, -y+1/2, z+1/2'
'-x+1/2, y+1/2, -z+1/2'
'x+1/2, -y+1/2, -z'

loop_
_atom_site_label
_atom_site_type_symbol
_atom_site_fract_x
_atom_site_fract_y
_atom_site_fract_z
_atom_site_U_iso_or_equiv
_atom_site_adp_type
_atom_site_occupancy
_atom_site_symmetry_multiplicity
_atom_site_calc_flag
_atom_site_refinement_flags
_atom_site_disorder_assembly
_atom_site_disorder_group
C1 C 0.462(2) 0.3367(6) -0.0048(7) 0.040(4) Uani 1 1 d . . .
C2 C 0.545(2) 0.3796(5) 0.0048(6) 0.036(3) Uani 1 1 d . . .
C3 C 0.480(2) 0.4148(5) -0.0254(7) 0.041(4) Uani 1 1 d . . .
H3 H 0.3735 0.4121 -0.0464 0.049 Uiso 1 1 calc R . .
C4 C 0.567(2) 0.4535(5) -0.0256(7) 0.037(3) Uani 1 1 d . . .
H4 H 0.5197 0.4767 -0.0466 0.045 Uiso 1 1 calc R . .
C5 C 0.730(2) 0.4581(6) 0.0066(6) 0.043(4) Uani 1 1 d . . .
C6 C 0.791(3) 0.4243(5) 0.0396(7) 0.045(4) Uani 1 1 d . . .
H6 H 0.8931 0.4273 0.0629 0.054 Uiso 1 1 calc R . .
C7 C 0.699(2) 0.3844(5) 0.0382(6) 0.041(3) Uani 1 1 d . . .
H7 H 0.7417 0.3613 0.0602 0.049 Uiso 1 1 calc R . .
C8 C 0.840(3) 0.5000 0.0000 0.045(6) Uani 1 2 d S . .
C9 C 0.968(3) 0.4931(8) -0.0552(15) 0.087(9) Uani 1 1 d . . .
C10 C 1.064(2) 0.3002(6) 0.0980(6) 0.035(4) Uani 1 1 d . . .
C11 C 1.180(2) 0.3272(6) 0.1367(6) 0.037(4) Uani 1 1 d . . .
C12 C 1.104(2) 0.3633(7) 0.1626(9) 0.050(5) Uani 1 1 d . . .
H12 H 0.9831 0.3686 0.1570 0.060 Uiso 1 1 calc R . .
C13 C 1.207(3) 0.3924(6) 0.1979(7) 0.046(4) Uani 1 1 d . . .
H13 H 1.1555 0.4173 0.2129 0.056 Uiso 1 1 calc R . .
C14 C 1.3821(19) 0.3836(6) 0.2093(6) 0.031(3) Uani 1 1 d . . .
C15 C 1.459(2) 0.3501(6) 0.1815(7) 0.042(4) Uani 1 1 d . . .
H15 H 1.5803 0.3452 0.1860 0.050 Uiso 1 1 calc R . .
C16 C 1.358(3) 0.3229(7) 0.1463(7) 0.044(5) Uani 1 1 d . . .
H16 H 1.4166 0.3001 0.1279 0.053 Uiso 1 1 calc R . .
C17 C 1.5000 0.4131(8) 0.2500 0.035(5) Uani 1 2 d S . .
C18 C 1.390(2) 0.4397(8) 0.2918(8) 0.057(6) Uani 1 1 d . . .
C19 C 0.4897(19) 0.2114(4) 0.1057(6) 0.028(3) Uani 1 1 d . . .
C20 C 0.365(2) 0.1866(6) 0.1386(6) 0.035(4) Uani 1 1 d U . .
C21 C 0.320(2) 0.2002(7) 0.1978(7) 0.049(5) Uani 1 1 d U . .
H21 H 0.3729 0.2246 0.2138 0.059 Uiso 1 1 calc R . .
C22 C 0.198(3) 0.1773(5) 0.2311(6) 0.042(4) Uani 1 1 d U . .
H22 H 0.1652 0.1873 0.2685 0.050 Uiso 1 1 calc R . .
C23 C 0.125(2) 0.1399(6) 0.2099(6) 0.041(4) Uani 1 1 d U . .
C24 C 0.172(2) 0.1259(6) 0.1521(7) 0.045(4) Uani 1 1 d U . .
H24 H 0.1272 0.1003 0.1370 0.054 Uiso 1 1 calc R . .
C25 C 0.285(3) 0.1507(6) 0.1187(6) 0.044(4) Uani 1 1 d U . .
H25 H 0.3072 0.1422 0.0797 0.053 Uiso 1 1 calc R . .
C26 C 0.0000 0.1104(8) 0.2500 0.043(6) Uani 1 2 d S . .
C27 C -0.118(3) 0.0832(8) 0.2149(9) 0.062(6) Uani 1 1 d . . .
F1 F 1.034(2) 0.4546(5) -0.0562(8) 0.111(6) Uani 1 1 d . . .
F2 F 0.867(2) 0.4963(5) -0.1055(6) 0.097(5) Uani 1 1 d . . .
F3 F 1.0977(17) 0.5193(5) -0.0595(9) 0.116(7) Uani 1 1 d . . .
F4 F 1.2649(14) 0.4173(3) 0.3208(4) 0.055(3) Uani 1 1 d . . .
F5 F 1.3038(17) 0.4716(3) 0.2646(5) 0.061(3) Uani 1 1 d . . .
F6 F 1.4924(15) 0.4592(4) 0.3330(5) 0.059(3) Uani 1 1 d . . .
F7 F -0.2123(19) 0.1077(4) 0.1723(5) 0.077(4) Uani 1 1 d . . .
F8 F -0.044(2) 0.0519(4) 0.1863(5) 0.082(5) Uani 1 1 d . . .
F9 F -0.253(2) 0.0643(4) 0.2470(6) 0.083(4) Uani 1 1 d . . .
La1 La 0.78765(10) 0.24730(3) 0.02947(3) 0.0262(2) Uani 1 1 d . . .
O1 O 0.5485(13) 0.3030(4) 0.0126(4) 0.033(2) Uani 1 1 d . . .
O2 O 0.3164(17) 0.3342(4) -0.0284(7) 0.072(4) Uani 1 1 d . . .
O3 O 0.9016(14) 0.3043(4) 0.1004(5) 0.047(3) Uani 1 1 d . . .
O4 O 1.1405(15) 0.2718(3) 0.0671(5) 0.041(3) Uani 1 1 d . . .
O5 O 0.6171(17) 0.2302(6) 0.1262(4) 0.072(5) Uani 1 1 d . . .
O6 O 0.4704(13) 0.2124(4) 0.0453(4) 0.034(2) Uani 1 1 d . . .

loop_
_atom_site_aniso_label
_atom_site_aniso_U_11
_atom_site_aniso_U_22
_atom_site_aniso_U_33
_atom_site_aniso_U_23
_atom_site_aniso_U_13
_atom_site_aniso_U_12
C1 0.033(8) 0.047(10) 0.039(8) -0.005(8) -0.001(7) -0.004(8)
C2 0.033(8) 0.044(9) 0.029(7) -0.005(7) -0.001(6) 0.007(7)
C3 0.031(8) 0.047(9) 0.045(9) -0.005(8) -0.008(7) 0.011(7)
C4 0.051(9) 0.026(8) 0.034(8) 0.000(7) -0.009(8) 0.009(7)
C5 0.042(9) 0.055(10) 0.031(7) 0.012(7) 0.011(7) -0.011(8)
C6 0.046(8) 0.041(8) 0.049(9) 0.013(7) -0.022(9) -0.006(9)
C7 0.044(8) 0.045(8) 0.033(8) 0.006(7) -0.014(7) -0.007(9)
C8 0.029(12) 0.057(16) 0.049(14) 0.011(12) 0.000 0.000
C9 0.072(16) 0.044(13) 0.14(3) 0.011(15) 0.052(17) 0.019(12)
C10 0.032(8) 0.043(10) 0.030(8) -0.006(7) -0.002(6) 0.012(7)
C11 0.029(9) 0.062(11) 0.020(7) -0.012(7) -0.004(6) 0.018(8)
C12 0.033(10) 0.061(13) 0.057(12) -0.003(10) -0.002(8) 0.014(9)
C13 0.035(8) 0.060(11) 0.044(9) -0.013(8) 0.006(9) 0.006(11)
C14 0.024(7) 0.043(9) 0.028(7) -0.001(7) 0.001(6) 0.011(7)
C15 0.018(7) 0.057(12) 0.050(10) -0.011(8) -0.011(7) 0.009(7)
C16 0.048(10) 0.061(13) 0.022(8) -0.024(8) 0.012(7) 0.006(9)
C17 0.035(11) 0.043(13) 0.026(10) 0.000 -0.001(8) 0.000
C18 0.024(9) 0.100(18) 0.047(10) -0.022(11) 0.000(8) -0.002(10)
C19 0.030(7) 0.019(7) 0.034(7) 0.011(6) -0.002(6) 0.000(6)
C20 0.013(6) 0.078(11) 0.015(6) 0.012(7) 0.000(5) -0.011(7)
C21 0.028(9) 0.083(12) 0.036(8) -0.019(7) 0.013(6) -0.023(8)
C22 0.061(10) 0.039(8) 0.026(7) 0.003(5) 0.015(7) -0.006(9)
C23 0.047(9) 0.061(10) 0.016(6) -0.002(6) 0.019(6) -0.014(8)
C24 0.049(12) 0.047(9) 0.038(8) -0.018(7) 0.023(8) -0.005(7)
C25 0.045(8) 0.069(10) 0.017(6) -0.009(6) 0.011(7) -0.010(9)
C26 0.041(13) 0.045(14) 0.044(13) 0.000 0.033(11) 0.000
C27 0.063(13) 0.065(15) 0.059(12) -0.001(11) 0.028(11) -0.010(11)
F1 0.095(11) 0.080(10) 0.159(14) 0.045(10) 0.072(11) 0.050(9)
F2 0.127(13) 0.095(11) 0.069(9) 0.017(8) 0.048(9) 0.016(10)
F3 0.044(7) 0.105(12) 0.199(18) 0.057(12) 0.057(9) 0.012(8)
F4 0.049(7) 0.061(6) 0.054(6) -0.022(5) 0.023(5) -0.013(5)
F5 0.071(7) 0.020(4) 0.091(8) -0.013(5) 0.020(7) 0.016(6)
F6 0.057(7) 0.063(7) 0.057(6) -0.029(6) 0.006(5) -0.015(6)
F7 0.069(7) 0.095(9) 0.066(7) -0.023(7) 0.024(7) -0.025(9)
F8 0.122(11) 0.044(7) 0.081(8) -0.036(6) 0.059(8) -0.034(7)
F9 0.105(12) 0.072(8) 0.071(7) -0.017(7) 0.048(8) -0.027(8)
La1 0.0184(3) 0.0364(4) 0.0239(3) -0.0021(4) 0.0008(3) 0.0004(4)
O1 0.022(5) 0.047(7) 0.031(5) -0.001(5) 0.002(4) 0.009(5)
O2 0.051(8) 0.033(6) 0.130(12) 0.005(8) -0.045(9) 0.007(6)
O3 0.027(6) 0.064(9) 0.049(7) -0.026(6) -0.012(5) -0.001(5)
O4 0.045(6) 0.030(6) 0.048(6) 0.003(5) -0.010(5) 0.001(5)
O5 0.052(7) 0.151(16) 0.014(5) -0.005(6) 0.006(5) -0.051(9)
O6 0.031(5) 0.051(7) 0.019(5) 0.009(4) 0.001(4) 0.002(5)

loop_
_atom_type_symbol
_atom_type_description
_atom_type_scat_dispersion_real
_atom_type_scat_dispersion_imag
_atom_type_scat_source
C C 0.0033 0.0016 'International Tables Vol C Tables 4.2.6.8 and 6.1.1.4'
H H 0.0000 0.0000 'International Tables Vol C Tables 4.2.6.8 and 6.1.1.4'
O O 0.0106 0.0060 'International Tables Vol C Tables 4.2.6.8 and 6.1.1.4'
F F 0.0171 0.0103 'International Tables Vol C Tables 4.2.6.8 and 6.1.1.4'
La La -0.2871 2.4523 'International Tables Vol C Tables 4.2.6.8 and 6.1.1.4'

loop_
_geom_angle_atom_site_label_1
_geom_angle_atom_site_label_2
_geom_angle_atom_site_label_3
_geom_angle
_geom_angle_site_symmetry_1
_geom_angle_site_symmetry_3
_geom_angle_publ_flag
O2 C1 O1 121.8(16) . . ?
O2 C1 C2 119.7(16) . . ?
O1 C1 C2 118.4(14) . . ?
O2 C1 La1 57.8(9) . 8_455 ?
O1 C1 La1 64.1(8) . 8_455 ?
C2 C1 La1 177.1(12) . 8_455 ?
C3 C2 C7 118.6(16) . . ?
C3 C2 C1 119.4(14) . . ?
C7 C2 C1 121.6(15) . . ?
C4 C3 C2 122.1(15) . . ?
C4 C3 H3 119.0 . . ?
C2 C3 H3 119.0 . . ?
C3 C4 C5 119.5(15) . . ?
C3 C4 H4 120.2 . . ?
C5 C4 H4 120.2 . . ?
C6 C5 C4 119.0(16) . . ?
C6 C5 C8 121.4(15) . . ?
C4 C5 C8 119.4(14) . . ?
C5 C6 C7 119.7(15) . . ?
C5 C6 H6 120.1 . . ?
C7 C6 H6 120.1 . . ?
C2 C7 C6 120.9(15) . . ?
C2 C7 H7 119.6 . . ?
C6 C7 H7 119.6 . . ?
C5 C8 C5 115.7(19) . 4_565 ?
C5 C8 C9 111.3(11) . 4_565 ?
C5 C8 C9 106.4(11) 4_565 4_565 ?
C5 C8 C9 106.4(11) . . ?
C5 C8 C9 111.3(11) 4_565 . ?
C9 C8 C9 105(3) 4_565 . ?
F3 C9 F1 108(2) . . ?
F3 C9 F2 108(2) . . ?
F1 C9 F2 105(3) . . ?
F3 C9 C8 116(2) . . ?
F1 C9 C8 111.8(19) . . ?
F2 C9 C8 107.6(18) . . ?
O3 C10 O4 123.1(16) . . ?
O3 C10 C11 119.6(14) . . ?
O4 C10 C11 117.1(13) . . ?
O3 C10 La1 53.5(9) . . ?
O4 C10 La1 69.7(9) . . ?
C11 C10 La1 172.7(10) . . ?
C16 C11 C12 114.7(17) . . ?
C16 C11 C10 127.6(16) . . ?
C12 C11 C10 117.5(14) . . ?
C11 C12 C13 121.4(16) . . ?
C11 C12 H12 119.3 . . ?
C13 C12 H12 119.3 . . ?
C14 C13 C12 119.8(18) . . ?
C14 C13 H13 120.1 . . ?
C12 C13 H13 120.1 . . ?
C15 C14 C13 118.6(17) . . ?
C15 C14 C17 119.0(13) . . ?
C13 C14 C17 122.2(16) . . ?
C14 C15 C16 120.6(15) . . ?
C14 C15 H15 119.7 . . ?
C16 C15 H15 119.7 . . ?
C11 C16 C15 124.5(18) . . ?
C11 C16 H16 117.8 . . ?
C15 C16 H16 117.8 . . ?
C18 C17 C18 113(2) . 3_855 ?
C18 C17 C14 105.5(10) . 3_855 ?
C18 C17 C14 112.4(8) 3_855 3_855 ?
C18 C17 C14 112.4(8) . . ?
C18 C17 C14 105.5(10) 3_855 . ?
C14 C17 C14 108.4(19) 3_855 . ?
F5 C18 F4 105.6(14) . . ?
F5 C18 F6 105.0(19) . . ?
F4 C18 F6 107.3(15) . . ?
F5 C18 C17 113.0(15) . . ?
F4 C18 C17 113.7(19) . . ?
F6 C18 C17 111.7(13) . . ?
O5 C19 O6 116.8(13) . . ?
O5 C19 C20 125.8(14) . . ?
O6 C19 C20 117.3(13) . . ?
O5 C19 La1 57.0(7) . . ?
O6 C19 La1 60.5(7) . . ?
C20 C19 La1 168.8(12) . . ?
C25 C20 C19 124.8(15) . . ?
C25 C20 C21 116.6(14) . . ?
C19 C20 C21 118.6(16) . . ?
C22 C21 C20 120.6(16) . . ?
C22 C21 H21 119.7 . . ?
C20 C21 H21 119.7 . . ?
C23 C22 C21 120.8(14) . . ?
C23 C22 H22 119.6 . . ?
C21 C22 H22 119.6 . . ?
C22 C23 C24 118.8(15) . . ?
C22 C23 C26 121.8(13) . . ?
C24 C23 C26 119.3(15) . . ?
C25 C24 C23 119.1(16) . . ?
C25 C24 H24 120.5 . . ?
C23 C24 H24 120.5 . . ?
C20 C25 C24 124.0(14) . . ?
C20 C25 H25 118.0 . . ?
C24 C25 H25 118.0 . . ?
C27 C26 C27 109(3) 3 . ?
C27 C26 C23 112.7(10) 3 3 ?
C27 C26 C23 106.5(10) . 3 ?
C27 C26 C23 106.5(10) 3 . ?
C27 C26 C23 112.7(10) . . ?
C23 C26 C23 110(2) 3 . ?
F8 C27 F9 104.8(18) . . ?
F8 C27 F7 106.4(18) . . ?
F9 C27 F7 102.4(17) . . ?
F8 C27 C26 117(2) . . ?
F9 C27 C26 114.3(15) . . ?
F7 C27 C26 111.0(18) . . ?
O6 La1 O4 77.1(3) 8 8_455 ?
O6 La1 O1 86.7(3) 8 . ?
O4 La1 O1 73.7(3) 8_455 . ?
O6 La1 O3 83.6(4) 8 . ?
O4 La1 O3 149.2(4) 8_455 . ?
O1 La1 O3 81.6(4) . . ?
O6 La1 O2 116.5(4) 8 8 ?
O4 La1 O2 78.1(5) 8_455 8 ?
O1 La1 O2 138.0(4) . 8 ?
O3 La1 O2 132.4(5) . 8 ?
O6 La1 O5 160.1(4) 8 . ?
O4 La1 O5 117.6(3) 8_455 . ?
O1 La1 O5 85.2(4) . . ?
O3 La1 O5 77.3(4) . . ?
O2 La1 O5 81.1(5) 8 . ?
O6 La1 O6 142.1(3) 8 . ?
O4 La1 O6 67.9(3) 8_455 . ?
O1 La1 O6 70.3(3) . . ?
O3 La1 O6 120.5(3) . . ?
O2 La1 O6 70.6(4) 8 . ?
O5 La1 O6 49.8(3) . . ?
O6 La1 O1 69.9(3) 8 8 ?
O4 La1 O1 82.9(3) 8_455 8 ?
O1 La1 O1 150.17(9) . 8 ?
O3 La1 O1 112.7(3) . 8 ?
O2 La1 O1 49.6(3) 8 8 ?
O5 La1 O1 122.7(5) . 8 ?
O6 La1 O1 117.7(3) . 8 ?
O6 La1 O4 64.1(3) 8 . ?
O4 La1 O4 136.2(3) 8_455 . ?
O1 La1 O4 121.0(3) . . ?
O3 La1 O4 47.2(3) . . ?
O2 La1 O4 100.9(4) 8 . ?
O5 La1 O4 105.2(3) . . ?
O6 La1 O4 153.8(3) . . ?
O1 La1 O4 65.6(3) 8 . ?
O6 La1 C1 94.2(4) 8 8 ?
O4 La1 C1 79.9(4) 8_455 8 ?
O1 La1 C1 152.6(4) . 8 ?
O3 La1 C1 125.7(4) . 8 ?
O2 La1 C1 23.9(4) 8 8 ?
O5 La1 C1 101.2(5) . 8 ?
O6 La1 C1 93.5(4) . 8 ?
O1 La1 C1 25.7(4) 8 8 ?
O4 La1 C1 83.3(4) . 8 ?
O6 La1 C19 165.4(3) 8 . ?
O4 La1 C19 94.5(4) 8_455 . ?
O1 La1 C19 79.3(3) . . ?
O3 La1 C19 98.6(4) . . ?
O2 La1 C19 72.6(4) 8 . ?
O5 La1 C19 23.2(4) . . ?
O6 La1 C19 26.8(3) . . ?
O1 La1 C19 121.5(3) 8 . ?
O4 La1 C19 127.5(3) . . ?
C1 La1 C19 96.1(4) 8 . ?
O6 La1 C10 72.5(4) 8 . ?
O4 La1 C10 149.4(4) 8_455 . ?
O1 La1 C10 100.9(4) . . ?
O3 La1 C10 22.9(4) . . ?
O2 La1 C10 118.8(5) 8 . ?
O5 La1 C10 91.3(4) . . ?
O6 La1 C10 139.8(4) . . ?
O1 La1 C10 89.8(4) 8 . ?
O4 La1 C10 24.2(3) . . ?
C1 La1 C10 105.5(4) 8 . ?
C19 La1 C10 114.4(4) . . ?
C1 O1 La1 163.4(10) . . ?
C1 O1 La1 90.2(9) . 8_455 ?
La1 O1 La1 99.8(4) . 8_455 ?
C1 O2 La1 98.3(11) . 8_455 ?
C10 O3 La1 103.6(10) . . ?
C10 O4 La1 147.4(10) . 8 ?
C10 O4 La1 86.1(9) . . ?
La1 O4 La1 95.0(3) 8 . ?
C19 O5 La1 99.8(9) . . ?
C19 O6 La1 137.4(9) . 8_455 ?
C19 O6 La1 92.8(8) . . ?
La1 O6 La1 101.3(3) 8_455 . ?

loop_
_geom_bond_atom_site_label_1
_geom_bond_atom_site_label_2
_geom_bond_distance
_geom_bond_site_symmetry_2
_geom_bond_publ_flag
C1 O2 1.219(19) . ?
C1 O1 1.29(2) . ?
C1 C2 1.49(2) . ?
C1 La1 2.975(17) 8_455 ?
C2 C3 1.38(2) . ?
C2 C7 1.38(2) . ?
C3 C4 1.37(2) . ?
C3 H3 0.9300 . ?
C4 C5 1.43(2) . ?
C4 H4 0.9300 . ?
C5 C6 1.37(2) . ?
C5 C8 1.546(19) . ?
C6 C7 1.42(2) . ?
C6 H6 0.9300 . ?
C7 H7 0.9300 . ?
C8 C5 1.546(19) 4_565 ?
C8 C9 1.58(3) 4_565 ?
C8 C9 1.58(3) . ?
C9 F3 1.27(3) . ?
C9 F1 1.29(2) . ?
C9 F2 1.36(3) . ?
C10 O3 1.228(18) . ?
C10 O4 1.261(18) . ?
C10 C11 1.49(2) . ?
C10 La1 3.062(16) . ?
C11 C16 1.36(2) . ?
C11 C12 1.39(2) . ?
C12 C13 1.43(3) . ?
C12 H12 0.9300 . ?
C13 C14 1.36(2) . ?
C13 H13 0.9300 . ?
C14 C15 1.34(2) . ?
C14 C17 1.57(2) . ?
C15 C16 1.38(2) . ?
C15 H15 0.9300 . ?
C16 H16 0.9300 . ?
C17 C18 1.50(2) . ?
C17 C18 1.50(2) 3_855 ?
C17 C14 1.57(2) 3_855 ?
C18 F5 1.33(2) . ?
C18 F4 1.34(2) . ?
C18 F6 1.34(2) . ?
C19 O5 1.211(18) . ?
C19 O6 1.366(16) . ?
C19 C20 1.42(2) . ?
C19 La1 3.028(14) . ?
C20 C25 1.34(2) . ?
C20 C21 1.44(2) . ?
C21 C22 1.38(2) . ?
C21 H21 0.9300 . ?
C22 C23 1.37(2) . ?
C22 H22 0.9300 . ?
C23 C24 1.42(2) . ?
C23 C26 1.59(2) . ?
C24 C25 1.37(2) . ?
C24 H24 0.9300 . ?
C25 H25 0.9300 . ?
C26 C27 1.45(3) 3 ?
C26 C27 1.45(3) . ?
C26 C23 1.59(2) 3 ?
C27 F8 1.29(2) . ?
C27 F9 1.38(2) . ?
C27 F7 1.41(3) . ?
La1 O6 2.505(10) 8 ?
La1 O4 2.506(11) 8_455 ?
La1 O1 2.521(10) . ?
La1 O3 2.532(11) . ?
La1 O2 2.544(12) 8 ?
La1 O5 2.577(10) . ?
La1 O6 2.637(10) . ?
La1 O1 2.675(11) 8 ?
La1 O4 2.878(11) . ?
La1 C1 2.975(17) 8 ?
O1 La1 2.675(11) 8_455 ?
O2 La1 2.544(12) 8_455 ?
O4 La1 2.506(11) 8 ?
O6 La1 2.505(10) 8_455 ?
